data_7112016
loop_
_publ_author_name
'Terrance J. Hadlington'
'Cameron Jones'

_publ_section_title
;
 A singly bonded amido-distannyne: H2 activation and isocyanide
 coordination
;
_journal_name_full Chem.Commun.
_journal_page_first 2321
_journal_paper_doi 10.1039/c3cc49651a
_journal_volume 50
_journal_year 2014
_chemical_formula_sum 'C35 H33 N'
_chemical_formula_weight 467.62
_chemical_name_systematic
; 
 ? 
;
_space_group_IT_number 14
_symmetry_cell_setting monoclinic
_symmetry_space_group_name_Hall '-P 2yn'
_symmetry_space_group_name_H-M 'P 1 21/n 1'
_atom_sites_solution_hydrogens geom
_atom_sites_solution_primary direct
_atom_sites_solution_secondary difmap
_audit_creation_method SHELXL-97
_cell_angle_alpha 90.00
_cell_angle_beta 91.236(5)
_cell_angle_gamma 90.00
_cell_formula_units_Z 4
_cell_length_a 5.7642(3)
_cell_length_b 18.6519(9)
_cell_length_c 24.6623(13)
_cell_measurement_temperature 123(2)
_cell_volume 2650.9(2)
_computing_structure_refinement 'SHELXL-97 (Sheldrick, 1997)'
_computing_structure_solution 'SHELXS-97 (Sheldrick, 1990)'
_diffrn_ambient_temperature 123(2)
_diffrn_measured_fraction_theta_full 0.998
_diffrn_measured_fraction_theta_max 0.998
_diffrn_measurement_device_type 'Bruker Apex X8'
_diffrn_radiation_monochromator graphite
_diffrn_radiation_source 'fine-focus sealed tube'
_diffrn_radiation_type MoK\a
_diffrn_radiation_wavelength 0.71073
_diffrn_reflns_av_R_equivalents 0.0325
_diffrn_reflns_av_sigmaI/netI 0.0470
_diffrn_reflns_limit_h_max 6
_diffrn_reflns_limit_h_min -6
_diffrn_reflns_limit_k_max 22
_diffrn_reflns_limit_k_min -18
_diffrn_reflns_limit_l_max 29
_diffrn_reflns_limit_l_min -29
_diffrn_reflns_number 11908
_diffrn_reflns_theta_full 25.50
_diffrn_reflns_theta_max 25.50
_diffrn_reflns_theta_min 3.30
_exptl_absorpt_coefficient_mu 0.067
_exptl_absorpt_correction_T_max 0.993
_exptl_absorpt_correction_T_min 0.989
_exptl_absorpt_correction_type multi-scan
_exptl_absorpt_process_details 'Sortav, Blessing 1995'
_exptl_crystal_colour colourless
_exptl_crystal_density_diffrn 1.172
_exptl_crystal_density_method 'not measured'
_exptl_crystal_description block
_exptl_crystal_F_000 1000
_exptl_crystal_size_max 0.15
_exptl_crystal_size_mid 0.10
_exptl_crystal_size_min 0.10
_refine_diff_density_max 0.229
_refine_diff_density_min -0.200
_refine_diff_density_rms 0.038
_refine_ls_extinction_method none
_refine_ls_goodness_of_fit_ref 1.078
_refine_ls_hydrogen_treatment mixed
_refine_ls_matrix_type full
_refine_ls_number_parameters 335
_refine_ls_number_reflns 4914
_refine_ls_number_restraints 0
_refine_ls_restrained_S_all 1.078
_refine_ls_R_factor_all 0.0747
_refine_ls_R_factor_gt 0.0502
_refine_ls_shift/su_max 0.000
_refine_ls_shift/su_mean 0.000
_refine_ls_structure_factor_coef Fsqd
_refine_ls_weighting_details 'calc w=1/[\s^2^(Fo^2^)+(0.0350P)^2^+1.0947P] where P=(Fo^2^+2Fc^2^)/3'
_refine_ls_weighting_scheme calc
_refine_ls_wR_factor_gt 0.1031
_refine_ls_wR_factor_ref 0.1129
_reflns_number_gt 3732
_reflns_number_total 4914
_reflns_threshold_expression >2sigma(I)
_cod_data_source_file c3cc49651a.txt
_cod_data_source_block ArNH2
_cod_original_sg_symbol_H-M P2(1)/n
_cod_database_code 7112016

loop_
_symmetry_equiv_pos_as_xyz
'x, y, z'
'-x+1/2, y+1/2, -z+1/2'
'-x, -y, -z'
'x-1/2, -y-1/2, z-1/2'

loop_
_atom_site_label
_atom_site_type_symbol
_atom_site_fract_x
_atom_site_fract_y
_atom_site_fract_z
_atom_site_U_iso_or_equiv
_atom_site_adp_type
_atom_site_occupancy
_atom_site_symmetry_multiplicity
_atom_site_calc_flag
_atom_site_refinement_flags
N1 N 0.0401(3) 0.66717(9) 0.23279(7) 0.0282(4) Uani 1 1 d .
C1 C -0.1020(3) 0.72852(9) 0.23527(7) 0.0221(4) Uani 1 1 d .
C2 C -0.1681(3) 0.76439(9) 0.18754(7) 0.0223(4) Uani 1 1 d .
C3 C -0.3040(3) 0.82572(9) 0.19115(7) 0.0220(4) Uani 1 1 d .
H3 H -0.3484 0.8502 0.1588 0.026 Uiso 1 1 calc R
C4 C -0.3769(3) 0.85227(9) 0.24051(7) 0.0214(4) Uani 1 1 d .
C5 C -0.3071(3) 0.81597(9) 0.28735(7) 0.0220(4) Uani 1 1 d .
H5 H -0.3542 0.8337 0.3215 0.026 Uiso 1 1 calc R
C6 C -0.1710(3) 0.75464(9) 0.28584(7) 0.0215(4) Uani 1 1 d .
C7 C -0.0960(3) 0.73312(10) 0.13330(7) 0.0243(4) Uani 1 1 d .
H7 H 0.0723 0.7209 0.1376 0.029 Uiso 1 1 calc R
C8 C -0.1134(3) 0.78618(9) 0.08649(7) 0.0247(4) Uani 1 1 d .
C9 C -0.3061(3) 0.78985(10) 0.05216(7) 0.0292(4) Uani 1 1 d .
H9 H -0.4335 0.7587 0.0579 0.035 Uiso 1 1 calc R
C10 C -0.3161(4) 0.83841(11) 0.00944(8) 0.0360(5) Uani 1 1 d .
H10 H -0.4496 0.8401 -0.0138 0.043 Uiso 1 1 calc R
C11 C -0.1329(4) 0.88403(11) 0.00071(8) 0.0386(5) Uani 1 1 d .
H11 H -0.1395 0.9172 -0.0285 0.046 Uiso 1 1 calc R
C12 C 0.0608(4) 0.88136(11) 0.03473(8) 0.0378(5) Uani 1 1 d .
H12 H 0.1876 0.9127 0.0288 0.045 Uiso 1 1 calc R
C13 C 0.0703(3) 0.83289(10) 0.07751(8) 0.0316(5) Uani 1 1 d .
H13 H 0.2035 0.8316 0.1009 0.038 Uiso 1 1 calc R
C14 C -0.2213(3) 0.66248(10) 0.12104(7) 0.0253(4) Uani 1 1 d .
C15 C -0.4301(3) 0.64423(10) 0.14424(8) 0.0308(5) Uani 1 1 d .
H15 H -0.5026 0.6772 0.1679 0.037 Uiso 1 1 calc R
C16 C -0.5346(4) 0.57882(11) 0.13350(9) 0.0380(5) Uani 1 1 d .
H16 H -0.6769 0.5672 0.1501 0.046 Uiso 1 1 calc R
C17 C -0.4340(4) 0.53049(11) 0.09894(9) 0.0427(6) Uani 1 1 d .
H17 H -0.5065 0.4857 0.0915 0.051 Uiso 1 1 calc R
C18 C -0.2269(4) 0.54784(11) 0.07527(8) 0.0401(5) Uani 1 1 d .
H18 H -0.1560 0.5148 0.0515 0.048 Uiso 1 1 calc R
C19 C -0.1216(4) 0.61324(10) 0.08601(8) 0.0332(5) Uani 1 1 d .
H19 H 0.0205 0.6247 0.0692 0.040 Uiso 1 1 calc R
C20 C -0.0971(3) 0.71394(10) 0.33695(7) 0.0239(4) Uani 1 1 d .
H20 H 0.0707 0.7020 0.3328 0.029 Uiso 1 1 calc R
C21 C -0.2239(3) 0.64227(10) 0.34252(7) 0.0249(4) Uani 1 1 d .
C22 C -0.1274(4) 0.58894(10) 0.37526(8) 0.0310(5) Uani 1 1 d .
H22 H 0.0179 0.5971 0.3931 0.037 Uiso 1 1 calc R
C23 C -0.2404(4) 0.52395(11) 0.38217(8) 0.0384(5) Uani 1 1 d .
H23 H -0.1735 0.4882 0.4051 0.046 Uiso 1 1 calc R
C24 C -0.4499(4) 0.51123(11) 0.35572(9) 0.0392(5) Uani 1 1 d .
H24 H -0.5264 0.4665 0.3599 0.047 Uiso 1 1 calc R
C25 C -0.5472(4) 0.56353(11) 0.32327(9) 0.0357(5) Uani 1 1 d .
H25 H -0.6920 0.5549 0.3053 0.043 Uiso 1 1 calc R
C26 C -0.4359(3) 0.62882(10) 0.31653(8) 0.0297(4) Uani 1 1 d .
H26 H -0.5050 0.6646 0.2940 0.036 Uiso 1 1 calc R
C27 C -0.1119(3) 0.75888(10) 0.38824(7) 0.0235(4) Uani 1 1 d .
C28 C 0.0710(3) 0.80396(10) 0.40274(8) 0.0285(4) Uani 1 1 d .
H28 H 0.2046 0.8056 0.3809 0.034 Uiso 1 1 calc R
C29 C 0.0611(3) 0.84665(10) 0.44867(8) 0.0318(5) Uani 1 1 d .
H29 H 0.1876 0.8771 0.4582 0.038 Uiso 1 1 calc R
C30 C -0.1322(4) 0.84486(11) 0.48051(8) 0.0334(5) Uani 1 1 d .
H30 H -0.1399 0.8745 0.5117 0.040 Uiso 1 1 calc R
C31 C -0.3141(3) 0.80006(11) 0.46698(8) 0.0322(5) Uani 1 1 d .
H31 H -0.4467 0.7985 0.4891 0.039 Uiso 1 1 calc R
C32 C -0.3045(3) 0.75710(10) 0.42107(7) 0.0279(4) Uani 1 1 d .
H32 H -0.4308 0.7263 0.4121 0.033 Uiso 1 1 calc R
C33 C -0.5288(3) 0.91851(9) 0.24311(7) 0.0250(4) Uani 1 1 d .
H33 H -0.5505 0.9369 0.2052 0.030 Uiso 1 1 calc R
C34 C -0.7670(3) 0.90119(11) 0.26439(10) 0.0412(5) Uani 1 1 d .
H34A H -0.8389 0.8635 0.2420 0.062 Uiso 1 1 calc R
H34B H -0.8642 0.9443 0.2629 0.062 Uiso 1 1 calc R
H34C H -0.7521 0.8846 0.3020 0.062 Uiso 1 1 calc R
C35 C -0.4172(4) 0.97793(11) 0.27650(10) 0.0433(6) Uani 1 1 d .
H35A H -0.3847 0.9606 0.3134 0.065 Uiso 1 1 calc R
H35B H -0.5229 1.0190 0.2778 0.065 Uiso 1 1 calc R
H35C H -0.2718 0.9926 0.2599 0.065 Uiso 1 1 calc R
H1 H 0.020(3) 0.6366(11) 0.2606(9) 0.033(6) Uiso 1 1 d .
H2 H 0.013(4) 0.6423(12) 0.2005(10) 0.046(6) Uiso 1 1 d .

loop_
_atom_site_aniso_label
_atom_site_aniso_U_11
_atom_site_aniso_U_22
_atom_site_aniso_U_33
_atom_site_aniso_U_23
_atom_site_aniso_U_13
_atom_site_aniso_U_12
N1 0.0375(10) 0.0253(9) 0.0219(9) 0.0017(8) -0.0001(7) 0.0071(8)
C1 0.0232(9) 0.0182(9) 0.0250(10) -0.0010(8) 0.0003(7) -0.0010(8)
C2 0.0257(9) 0.0210(9) 0.0202(9) -0.0008(8) -0.0003(7) -0.0030(8)
C3 0.0255(9) 0.0208(9) 0.0196(9) 0.0014(7) -0.0027(7) -0.0035(8)
C4 0.0240(9) 0.0168(9) 0.0235(9) 0.0001(7) -0.0008(7) -0.0038(8)
C5 0.0241(9) 0.0225(10) 0.0195(9) -0.0027(8) 0.0031(7) -0.0026(8)
C6 0.0218(9) 0.0210(9) 0.0215(9) -0.0005(7) -0.0005(7) -0.0039(8)
C7 0.0273(9) 0.0257(10) 0.0198(9) -0.0016(8) 0.0010(7) 0.0042(8)
C8 0.0337(10) 0.0210(9) 0.0196(9) -0.0048(8) 0.0053(8) 0.0015(8)
C9 0.0363(11) 0.0281(10) 0.0231(10) -0.0026(8) 0.0011(8) 0.0004(9)
C10 0.0511(13) 0.0343(12) 0.0225(10) 0.0008(9) -0.0022(9) 0.0041(10)
C11 0.0619(14) 0.0290(11) 0.0252(11) 0.0034(9) 0.0083(10) 0.0029(11)
C12 0.0487(13) 0.0282(11) 0.0370(12) 0.0001(9) 0.0131(10) -0.0065(10)
C13 0.0361(11) 0.0288(11) 0.0299(11) -0.0035(9) 0.0043(9) 0.0006(9)
C14 0.0334(10) 0.0220(10) 0.0202(9) 0.0007(8) -0.0034(8) 0.0032(8)
C15 0.0349(11) 0.0275(11) 0.0298(11) -0.0019(9) -0.0012(9) -0.0007(9)
C16 0.0414(12) 0.0329(12) 0.0394(12) 0.0024(10) -0.0064(10) -0.0067(10)
C17 0.0616(15) 0.0248(11) 0.0411(13) 0.0005(10) -0.0139(11) -0.0063(11)
C18 0.0667(15) 0.0241(11) 0.0293(11) -0.0057(9) -0.0033(11) 0.0077(11)
C19 0.0490(12) 0.0278(11) 0.0228(10) 0.0016(8) 0.0012(9) 0.0055(10)
C20 0.0246(9) 0.0243(10) 0.0227(9) 0.0013(8) -0.0002(7) 0.0020(8)
C21 0.0319(10) 0.0216(10) 0.0213(9) 0.0003(8) 0.0045(8) 0.0039(8)
C22 0.0397(11) 0.0280(11) 0.0253(10) -0.0003(8) -0.0004(8) 0.0042(9)
C23 0.0601(14) 0.0247(11) 0.0305(11) 0.0072(9) 0.0051(10) 0.0067(10)
C24 0.0535(14) 0.0243(11) 0.0400(12) -0.0001(9) 0.0097(11) -0.0060(10)
C25 0.0354(11) 0.0291(11) 0.0427(12) 0.0002(10) 0.0033(9) -0.0039(9)
C26 0.0316(11) 0.0247(10) 0.0329(11) 0.0031(9) 0.0023(9) 0.0024(9)
C27 0.0291(10) 0.0222(10) 0.0191(9) 0.0056(8) -0.0027(7) 0.0026(8)
C28 0.0308(10) 0.0288(11) 0.0258(10) 0.0059(8) -0.0026(8) -0.0012(9)
C29 0.0393(12) 0.0270(11) 0.0288(11) 0.0019(9) -0.0093(9) -0.0043(9)
C30 0.0484(13) 0.0290(11) 0.0226(10) -0.0017(8) -0.0035(9) 0.0034(10)
C31 0.0399(11) 0.0352(12) 0.0217(10) 0.0011(9) 0.0036(8) 0.0030(10)
C32 0.0316(10) 0.0288(10) 0.0233(10) 0.0013(8) -0.0010(8) -0.0017(9)
C33 0.0299(10) 0.0223(10) 0.0229(9) 0.0015(8) 0.0019(8) 0.0039(8)
C34 0.0290(11) 0.0309(12) 0.0637(15) 0.0056(11) 0.0016(10) 0.0018(9)
C35 0.0409(12) 0.0250(11) 0.0638(16) -0.0104(11) -0.0021(11) 0.0031(10)

loop_
_atom_type_symbol
_atom_type_description
_atom_type_scat_dispersion_real
_atom_type_scat_dispersion_imag
_atom_type_scat_source
C C 0.0033 0.0016 'International Tables Vol C Tables 4.2.6.8 and 6.1.1.4'
H H 0.0000 0.0000 'International Tables Vol C Tables 4.2.6.8 and 6.1.1.4'
N N 0.0061 0.0033 'International Tables Vol C Tables 4.2.6.8 and 6.1.1.4'

loop_
_geom_angle_atom_site_label_1
_geom_angle_atom_site_label_2
_geom_angle_atom_site_label_3
_geom_angle
C2 C1 C6 120.26(16)
C2 C1 N1 119.97(16)
C6 C1 N1 119.75(16)
C3 C2 C1 118.87(16)
C3 C2 C7 122.36(15)
C1 C2 C7 118.72(15)
C4 C3 C2 122.10(16)
C3 C4 C5 117.86(16)
C3 C4 C33 120.91(16)
C5 C4 C33 121.23(16)
C6 C5 C4 122.16(16)
C5 C6 C1 118.73(16)
C5 C6 C20 122.42(16)
C1 C6 C20 118.83(15)
C8 C7 C2 113.70(14)
C8 C7 C14 112.78(14)
C2 C7 C14 111.48(15)
C9 C8 C13 118.35(17)
C9 C8 C7 122.34(17)
C13 C8 C7 119.31(16)
C8 C9 C10 121.06(19)
C11 C10 C9 120.11(19)
C10 C11 C12 119.66(19)
C11 C12 C13 120.15(19)
C12 C13 C8 120.66(19)
C15 C14 C19 117.86(18)
C15 C14 C7 122.72(16)
C19 C14 C7 119.41(17)
C16 C15 C14 121.05(19)
C17 C16 C15 120.6(2)
C16 C17 C18 119.2(2)
C17 C18 C19 120.4(2)
C18 C19 C14 120.9(2)
C27 C20 C6 113.17(14)
C27 C20 C21 111.78(14)
C6 C20 C21 112.57(14)
C22 C21 C26 118.40(17)
C22 C21 C20 119.40(16)
C26 C21 C20 122.19(16)
C23 C22 C21 120.87(19)
C24 C23 C22 120.00(19)
C25 C24 C23 119.68(19)
C24 C25 C26 120.57(19)
C25 C26 C21 120.47(18)
C32 C27 C28 118.44(17)
C32 C27 C20 122.10(16)
C28 C27 C20 119.46(16)
C29 C28 C27 120.90(18)
C30 C29 C28 119.98(18)
C31 C30 C29 119.86(19)
C30 C31 C32 120.31(19)
C27 C32 C31 120.50(18)
C35 C33 C34 110.17(17)
C35 C33 C4 112.36(15)
C34 C33 C4 111.66(15)

loop_
_geom_bond_atom_site_label_1
_geom_bond_atom_site_label_2
_geom_bond_distance
N1 C1 1.409(2)
C1 C2 1.400(2)
C1 C6 1.404(2)
C2 C3 1.391(2)
C2 C7 1.525(2)
C3 C4 1.388(2)
C4 C5 1.391(2)
C4 C33 1.516(2)
C5 C6 1.388(2)
C6 C20 1.524(2)
C7 C8 1.522(2)
C7 C14 1.530(3)
C8 C9 1.384(3)
C8 C13 1.392(3)
C9 C10 1.390(3)
C10 C11 1.377(3)
C11 C12 1.383(3)
C12 C13 1.390(3)
C14 C15 1.386(3)
C14 C19 1.394(3)
C15 C16 1.384(3)
C16 C17 1.377(3)
C17 C18 1.379(3)
C18 C19 1.385(3)
C20 C27 1.521(2)
C20 C21 1.531(3)
C21 C22 1.390(3)
C21 C26 1.390(3)
C22 C23 1.388(3)
C23 C24 1.381(3)
C24 C25 1.374(3)
C25 C26 1.388(3)
C27 C32 1.389(3)
C27 C28 1.389(3)
C28 C29 1.387(3)
C29 C30 1.377(3)
C30 C31 1.376(3)
C31 C32 1.389(3)
C33 C35 1.516(3)
C33 C34 1.516(3)
